data_7117708
loop_
_publ_author_name
'C. Lichtenberg'
'L. Viciu'
'M. Vogt'
'R. E. Rodriguez-Lugo'
'M. Adelhardt'
'J. Sutter'
'M. M. Khusniyarov'
'K. Meyer'
'B. de Bruin'
'E. Billd'
'H. Grutzmacher'

_publ_section_title
;
 Low-valent iron: an Fe(I) ate compound as a building block for a linear
 trinuclear Fe cluster
;
_journal_name_full Chem.Commun.
_journal_page_first 13890
_journal_paper_doi 10.1039/C5cc04908C
_journal_volume 51
_journal_year 2015
_chemical_formula_moiety 'C64 H48 Fe3 N4, 0.186(C6 H14), 0.628(C4 H8 O)'
_chemical_formula_sum 'C67.63 H55.63 Fe3 N4 O0.63'
_chemical_formula_weight 1101.91
_chemical_name_systematic
;
 ?
;
_chemical_properties_physical 'Air-sensitive, Moisture-sensitive'
_space_group_crystal_system orthorhombic
_space_group_IT_number 18
_space_group_name_Hall 'P 2 2ab'
_space_group_name_H-M_alt 'P 21 21 2'
_symmetry_space_group_name_Hall 'P 2 2ab'
_symmetry_space_group_name_H-M 'P 21 21 2'
_atom_sites_solution_hydrogens geom
_audit_creation_date 2015-01-23
_audit_creation_method
;
Olex2 1.2
(compiled 2015.01.19 svn.r3143 for OlexSys, GUI svn.r4992)
;
_audit_update_record
;
2015-06-01 deposited with the CCDC.
2015-07-23 downloaded from the CCDC.
;
_cell_angle_alpha 90
_cell_angle_beta 90
_cell_angle_gamma 90
_cell_formula_units_Z 4
_cell_length_a 25.8932(4)
_cell_length_b 14.78371(18)
_cell_length_c 13.25563(18)
_cell_measurement_reflns_used 13522
_cell_measurement_temperature 100.00(10)
_cell_measurement_theta_max 30.1810
_cell_measurement_theta_min 3.1340
_cell_volume 5074.22(12)
_computing_cell_refinement
;
CrysAlisPro, Agilent Technologies,
Version 1.171.36.28 (release 01-02-2013 CrysAlis171 .NET)
(compiled Feb  1 2013,16:14:44)
;
_computing_data_collection
;
CrysAlisPro, Agilent Technologies,
Version 1.171.36.28 (release 01-02-2013 CrysAlis171 .NET)
(compiled Feb  1 2013,16:14:44)
;
_computing_data_reduction
;
CrysAlisPro, Agilent Technologies,
Version 1.171.36.28 (release 01-02-2013 CrysAlis171 .NET)
(compiled Feb  1 2013,16:14:44)
;
_computing_molecular_graphics 'Olex2 (Dolomanov et al., 2009)'
_computing_publication_material 'Olex2 (Dolomanov et al., 2009)'
_computing_structure_refinement 'ShelXL (Sheldrick, 2008)'
_diffrn_ambient_temperature 100.00(10)
_diffrn_detector_area_resol_mean 16.0839
_diffrn_measured_fraction_theta_full 0.998
_diffrn_measured_fraction_theta_max 0.919
_diffrn_measurement_details
;
  1 omega  -24.00    7.00   1.0000   90.0000
omega____ theta____ kappa____ phi______ frames
    -      -21.7904  -99.0000   60.0000 31

  2 omega   41.00   72.00   1.0000   90.0000
omega____ theta____ kappa____ phi______ frames
    -       22.2592  179.0000  -60.0000 31

  3 omega  -12.00   58.00   1.0000   90.0000
omega____ theta____ kappa____ phi______ frames
    -       22.2592  -99.0000 -180.0000 70

  4 omega  -46.00   66.00   1.0000   90.0000
omega____ theta____ kappa____ phi______ frames
    -       22.2592  -19.0000 -120.0000 112

  5 omega    1.00   26.00   1.0000   90.0000
omega____ theta____ kappa____ phi______ frames
    -       22.2592   57.0000    0.0000 25

  6 omega   -3.00   95.00   1.0000   90.0000
omega____ theta____ kappa____ phi______ frames
    -       22.2592   38.0000  -90.0000 98
;
_diffrn_measurement_device_type 'Xcalibur, Sapphire3'
_diffrn_measurement_method '\w scans'
_diffrn_orient_matrix_UB_11 0.0273858000
_diffrn_orient_matrix_UB_12 0.0002628000
_diffrn_orient_matrix_UB_13 0.0024538000
_diffrn_orient_matrix_UB_21 -0.0009337000
_diffrn_orient_matrix_UB_22 0.0366497000
_diffrn_orient_matrix_UB_23 0.0344731000
_diffrn_orient_matrix_UB_31 -0.0008551000
_diffrn_orient_matrix_UB_32 -0.0309324000
_diffrn_orient_matrix_UB_33 0.0408253000
_diffrn_radiation_monochromator graphite
_diffrn_radiation_type MoK\a
_diffrn_radiation_wavelength 0.71073
_diffrn_reflns_av_R_equivalents 0.0459
_diffrn_reflns_av_unetI/netI 0.0592
_diffrn_reflns_laue_measured_fraction_full 0.998
_diffrn_reflns_laue_measured_fraction_max 0.919
_diffrn_reflns_limit_h_max 36
_diffrn_reflns_limit_h_min -37
_diffrn_reflns_limit_k_max 21
_diffrn_reflns_limit_k_min -21
_diffrn_reflns_limit_l_max 17
_diffrn_reflns_limit_l_min -18
_diffrn_reflns_number 42724
_diffrn_reflns_point_group_measured_fraction_full 0.974
_diffrn_reflns_point_group_measured_fraction_max 0.861
_diffrn_reflns_theta_full 25.242
_diffrn_reflns_theta_max 30.792
_diffrn_reflns_theta_min 2.866
_diffrn_source 'Enhance (Mo) X-ray Source'
_exptl_absorpt_coefficient_mu 0.897
_exptl_absorpt_correction_T_max 1.00000
_exptl_absorpt_correction_T_min 0.94519
_exptl_absorpt_correction_type multi-scan
_exptl_absorpt_process_details
;
CrysAlisPro, Agilent Technologies,
Version 1.171.36.28 (release 01-02-2013 CrysAlis171 .NET)
(compiled Feb  1 2013,16:14:44)
Empirical absorption correction using spherical harmonics,
 implemented in SCALE3 ABSPACK scaling algorithm.
;
_exptl_crystal_colour 'clear dark brown'
_exptl_crystal_density_diffrn 1.442
_exptl_crystal_description plate
_exptl_crystal_F_000 2289.7
_exptl_crystal_preparation 'Magnetic properties'
_exptl_crystal_size_max 0.12
_exptl_crystal_size_mid 0.1
_exptl_crystal_size_min 0.03
_refine_diff_density_max 0.854
_refine_diff_density_min -0.405
_refine_diff_density_rms 0.093
_refine_ls_abs_structure_details
;
 Flack x determined using 4461 quotients [(I+)-(I-)]/[(I+)+(I-)]
 (Parsons and Flack (2004), Acta Cryst. A60, s61).
;
_refine_ls_abs_structure_Flack 0.007(6)
_refine_ls_extinction_coef .
_refine_ls_extinction_method none
_refine_ls_goodness_of_fit_ref 1.111
_refine_ls_hydrogen_treatment constr
_refine_ls_matrix_type full
_refine_ls_number_parameters 699
_refine_ls_number_reflns 13684
_refine_ls_number_restraints 0
_refine_ls_restrained_S_all 1.111
_refine_ls_R_factor_all 0.0634
_refine_ls_R_factor_gt 0.0521
_refine_ls_shift/su_max 0.001
_refine_ls_shift/su_mean 0.000
_refine_ls_structure_factor_coef Fsqd
_refine_ls_weighting_details 'w=1/[\s^2^(Fo^2^)+(0.0554P)^2^+1.9521P] where P=(Fo^2^+2Fc^2^)/3'
_refine_ls_weighting_scheme calc
_refine_ls_wR_factor_gt 0.1125
_refine_ls_wR_factor_ref 0.1168
_reflns_Friedel_coverage 0.714
_reflns_friedel_fraction_full 0.943
_reflns_friedel_fraction_max 0.791
_reflns_number_gt 12054
_reflns_number_total 13684
_reflns_threshold_expression 'I > 2\s(I)'
_cod_data_source_file c5cc04908c2.cif
_cod_data_source_block compound3
_cod_database_code 7117708
_shelxl_version_number 2013-4
_chemical_oxdiff_formula C40H40N2Fe
_shelx_space_group_comment
;
The symmetry employed for this shelxl refinement is uniquely defined
by the following loop, which should always be used as a source of
symmetry information in preference to the above space-group names.
They are only intended as comments.
;
_reflns_odcompleteness_completeness 99.78
_reflns_odcompleteness_iscentric 1
_reflns_odcompleteness_theta 28.22
_olex2_refinement_description
;
1. Fixed Uiso
 At 1.2 times of:
  All C(H) groups, All C(H,H) groups
 At 1.5 times of:
  All C(H,H,H) groups
2. Others
 Sof(C66)=Sof(H66A)=Sof(H66B)=Sof(C67)=Sof(H67A)=Sof(H67B)=Sof(C68)=Sof(H68A)=
 Sof(H68B)=Sof(C65)=Sof(H65A)=Sof(H65B)=Sof(O1)=1-FVAR(1)
 Sof(C69)=Sof(H69A)=Sof(H69B)=Sof(C70)=Sof(H70A)=Sof(H70B)=Sof(C71)=Sof(H71A)=
 Sof(H71B)=Sof(H71C)=FVAR(1)
3.a Ternary CH refined with riding coordinates:
 C4(H4), C1(H1), C5(H5), C52(H52), C48(H48), C51(H51), C37(H37), C33(H33),
 C36(H36), C20(H20), C19(H19), C16(H16)
3.b Secondary CH2 refined with riding coordinates:
 C69(H69A,H69B), C70(H70A,H70B), C66(H66A,H66B), C67(H67A,H67B), C68(H68A,
 H68B), C65(H65A,H65B)
3.c Aromatic/amide H refined with riding coordinates:
 C11(H11), C28(H28), C29(H29), C30(H30), C8(H8), C9(H9), C27(H27), C10(H10),
 C31(H31), C15(H15), C32(H32), C14(H14), C13(H13), C23(H23), C24(H24), C26(H26),
  C12(H12), C25(H25), C61(H61), C62(H62), C59(H59), C60(H60), C55(H55),
 C56(H56), C58(H58), C57(H57), C47(H47), C44(H44), C46(H46), C45(H45), C40(H40),
  C43(H43), C42(H42), C41(H41), C64(H64), C63(H63)
3.d Idealised Me refined as rotating group:
 C71(H71A,H71B,H71C)
;
_olex2_submission_special_instructions 'No special instructions were received'

loop_
_space_group_symop_operation_xyz
'x, y, z'
'-x, -y, z'
'-x+1/2, y+1/2, -z'
'x+1/2, -y+1/2, -z'

loop_
_atom_site_label
_atom_site_type_symbol
_atom_site_fract_x
_atom_site_fract_y
_atom_site_fract_z
_atom_site_U_iso_or_equiv
_atom_site_adp_type
_atom_site_occupancy
_atom_site_site_symmetry_order
_atom_site_calc_flag
_atom_site_refinement_flags_posn
_atom_site_refinement_flags_adp
_atom_site_refinement_flags_occupancy
_atom_site_disorder_assembly
_atom_site_disorder_group
Fe1 Fe 0.13194(2) 0.57625(4) 0.13961(4) 0.01367(13) Uani 1 1 d . . . A 2
Fe2 Fe 0.19408(2) 0.65461(4) 0.27123(4) 0.01248(12) Uani 1 1 d . . . A 2
Fe3 Fe 0.25151(2) 0.75662(4) 0.38938(4) 0.01285(12) Uani 1 1 d . . . A 2
C17 C 0.20242(18) 0.6536(3) -0.0662(3) 0.0188(9) Uani 1 1 d . . . A 2
C7 C 0.11811(17) 0.3827(3) 0.2776(4) 0.0178(9) Uani 1 1 d . . . A 2
C18 C 0.15566(19) 0.6074(3) -0.0854(3) 0.0204(9) Uani 1 1 d . . . A 2
C4 C 0.06310(16) 0.5646(3) 0.2175(3) 0.0166(8) Uani 1 1 d . . . A 2
H4 H 0.0360 0.6041 0.1906 0.020 Uiso 1 1 calc R . . A 2
C11 C 0.0614(2) 0.3187(3) 0.1530(4) 0.0256(11) Uani 1 1 d . . . A 2
H11 H 0.0386 0.3255 0.0992 0.031 Uiso 1 1 calc R . . A 2
C28 C 0.1866(2) 0.5734(3) -0.2532(3) 0.0296(11) Uani 1 1 d . . . A 2
H28 H 0.1816 0.5457 -0.3154 0.035 Uiso 1 1 calc R . . A 2
C29 C 0.2318(2) 0.6200(3) -0.2348(4) 0.0270(11) Uani 1 1 d . . . A 2
H29 H 0.2568 0.6251 -0.2850 0.032 Uiso 1 1 calc R . . A 2
C30 C 0.23997(19) 0.6595(3) -0.1402(3) 0.0228(9) Uani 1 1 d . . . A 2
H30 H 0.2707 0.6899 -0.1271 0.027 Uiso 1 1 calc R . . A 2
C6 C 0.08445(17) 0.3959(3) 0.1966(3) 0.0189(9) Uani 1 1 d . . . A 2
C8 C 0.1304(2) 0.2959(3) 0.3098(4) 0.0246(10) Uani 1 1 d . . . A 2
H8 H 0.1545 0.2883 0.3610 0.030 Uiso 1 1 calc R . . A 2
C9 C 0.1072(2) 0.2199(3) 0.2667(4) 0.0339(12) Uani 1 1 d . . . A 2
H9 H 0.1151 0.1621 0.2897 0.041 Uiso 1 1 calc R . . A 2
C27 C 0.1488(2) 0.5675(3) -0.1800(3) 0.0249(10) Uani 1 1 d . . . A 2
H27 H 0.1184 0.5365 -0.1939 0.030 Uiso 1 1 calc R . . A 2
C10 C 0.0724(2) 0.2323(3) 0.1895(4) 0.0324(12) Uani 1 1 d . . . A 2
H10 H 0.0560 0.1824 0.1613 0.039 Uiso 1 1 calc R . . A 2
C3 C 0.06448(16) 0.5638(3) 0.3293(3) 0.0159(8) Uani 1 1 d . . . A 2
C2 C 0.10171(16) 0.5164(3) 0.3850(3) 0.0151(8) Uani 1 1 d . . . A 2
C31 C 0.19065(17) 0.4823(3) 0.1722(3) 0.0160(8) Uani 1 1 d . . . A 2
H31 H 0.1931 0.4198 0.1656 0.019 Uiso 1 1 calc R . . A 2
C15 C 0.09967(18) 0.5158(3) 0.4894(3) 0.0176(9) Uani 1 1 d . . . A 2
H15 H 0.1246 0.4844 0.5256 0.021 Uiso 1 1 calc R . . A 2
C32 C 0.20828(16) 0.5407(3) 0.1003(3) 0.0146(8) Uani 1 1 d . . . A 2
H32 H 0.2241 0.5207 0.0413 0.018 Uiso 1 1 calc R . . A 2
C1 C 0.14253(16) 0.4638(3) 0.3295(3) 0.0141(8) Uani 1 1 d . . . A 2
H1 H 0.1681 0.4421 0.3784 0.017 Uiso 1 1 calc R . . A 2
C5 C 0.07152(17) 0.4859(3) 0.1559(3) 0.0175(9) Uani 1 1 d . . . A 2
H5 H 0.0488 0.4834 0.0968 0.021 Uiso 1 1 calc R . . A 2
C14 C 0.06095(18) 0.5614(3) 0.5406(3) 0.0207(9) Uani 1 1 d . . . A 2
H14 H 0.0597 0.5602 0.6107 0.025 Uiso 1 1 calc R . . A 2
C13 C 0.02376(18) 0.6093(3) 0.4858(4) 0.0204(9) Uani 1 1 d . . . A 2
H13 H -0.0023 0.6404 0.5195 0.024 Uiso 1 1 calc R . . A 2
C23 C 0.1986(2) 0.8639(3) 0.0475(3) 0.0244(10) Uani 1 1 d . . . A 2
H23 H 0.2343 0.8708 0.0467 0.029 Uiso 1 1 calc R . . A 2
C24 C 0.1669(3) 0.9392(3) 0.0489(4) 0.0351(13) Uani 1 1 d . . . A 2
H24 H 0.1814 0.9968 0.0492 0.042 Uiso 1 1 calc R . . A 2
C26 C 0.0921(2) 0.8434(4) 0.0531(4) 0.0294(11) Uani 1 1 d . . . A 2
H26 H 0.0564 0.8375 0.0559 0.035 Uiso 1 1 calc R . . A 2
C12 C 0.02570(16) 0.6104(3) 0.3820(4) 0.0188(9) Uani 1 1 d . . . A 2
H12 H 0.0009 0.6425 0.3461 0.023 Uiso 1 1 calc R . . A 2
C21 C 0.12324(19) 0.7655(3) 0.0520(3) 0.0217(10) Uani 1 1 d . . . A 2
C22 C 0.17690(19) 0.7777(3) 0.0473(3) 0.0189(9) Uani 1 1 d . . . A 2
C25 C 0.1141(2) 0.9291(4) 0.0499(4) 0.0330(12) Uani 1 1 d . . . A 2
H25 H 0.0929 0.9799 0.0484 0.040 Uiso 1 1 calc R . . A 2
C50 C 0.32110(16) 0.7636(3) 0.2051(3) 0.0170(9) Uani 1 1 d . . . A 2
C49 C 0.32443(17) 0.6690(3) 0.1966(3) 0.0168(9) Uani 1 1 d . . . A 2
C61 C 0.35245(19) 0.6834(3) 0.0231(4) 0.0249(10) Uani 1 1 d . . . A 2
H61 H 0.3635 0.6567 -0.0367 0.030 Uiso 1 1 calc R . . A 2
C62 C 0.34038(17) 0.6304(3) 0.1062(4) 0.0203(9) Uani 1 1 d . . . A 2
H62 H 0.3430 0.5679 0.1014 0.024 Uiso 1 1 calc R . . A 2
C59 C 0.33196(17) 0.8161(3) 0.1208(4) 0.0220(10) Uani 1 1 d . . . A 2
H59 H 0.3286 0.8786 0.1248 0.026 Uiso 1 1 calc R . . A 2
C60 C 0.34782(19) 0.7771(3) 0.0305(4) 0.0248(10) Uani 1 1 d . . . A 2
H60 H 0.3553 0.8134 -0.0249 0.030 Uiso 1 1 calc R . . A 2
C53 C 0.36596(18) 0.7029(3) 0.4097(3) 0.0227(9) Uani 1 1 d . . . A 2
C54 C 0.35915(17) 0.6193(3) 0.3592(3) 0.0204(9) Uani 1 1 d . . . A 2
C55 C 0.39189(18) 0.5472(3) 0.3769(4) 0.0273(11) Uani 1 1 d . . . A 2
H55 H 0.3866 0.4927 0.3435 0.033 Uiso 1 1 calc R . . A 2
C56 C 0.4326(2) 0.5556(4) 0.4443(5) 0.0401(14) Uani 1 1 d . . . A 2
H56 H 0.4539 0.5063 0.4575 0.048 Uiso 1 1 calc R . . A 2
C58 C 0.4088(2) 0.7099(4) 0.4747(4) 0.0340(13) Uani 1 1 d . . . A 2
H58 H 0.4153 0.7644 0.5072 0.041 Uiso 1 1 calc R . . A 2
C57 C 0.4416(2) 0.6368(5) 0.4913(4) 0.0408(15) Uani 1 1 d . . . A 2
H57 H 0.4697 0.6430 0.5345 0.049 Uiso 1 1 calc R . . A 2
C52 C 0.33077(17) 0.7813(3) 0.3968(3) 0.0193(9) Uani 1 1 d . . . A 2
H52 H 0.3395 0.8323 0.4407 0.023 Uiso 1 1 calc R . . A 2
C48 C 0.31453(16) 0.6100(3) 0.2869(3) 0.0149(8) Uani 1 1 d . . . A 2
H48 H 0.3127 0.5469 0.2644 0.018 Uiso 1 1 calc R . . A 2
C35 C 0.20156(17) 0.8404(3) 0.5738(3) 0.0164(8) Uani 1 1 d . . . A 2
C51 C 0.30940(18) 0.8090(3) 0.3020(3) 0.0182(9) Uani 1 1 d . . . A 2
H51 H 0.3072 0.8749 0.2953 0.022 Uiso 1 1 calc R . . A 2
C47 C 0.12521(19) 0.7745(3) 0.6488(3) 0.0215(9) Uani 1 1 d . . . A 2
H47 H 0.0947 0.7420 0.6417 0.026 Uiso 1 1 calc R . . A 2
C44 C 0.21515(19) 0.8712(3) 0.6709(3) 0.0217(10) Uani 1 1 d . . . A 2
H44 H 0.2458 0.9033 0.6791 0.026 Uiso 1 1 calc R . . A 2
C46 C 0.1393(2) 0.8068(3) 0.7442(4) 0.0312(12) Uani 1 1 d . . . A 2
H46 H 0.1184 0.7958 0.8000 0.037 Uiso 1 1 calc R . . A 2
C45 C 0.1844(2) 0.8552(3) 0.7542(3) 0.0264(11) Uani 1 1 d . . . A 2
H45 H 0.1943 0.8771 0.8171 0.032 Uiso 1 1 calc R . . A 2
C34 C 0.15563(17) 0.7900(3) 0.5652(3) 0.0167(9) Uani 1 1 d . . . A 2
C40 C 0.07199(17) 0.8380(3) 0.3690(4) 0.0219(9) Uani 1 1 d . . . A 2
H40 H 0.0478 0.7954 0.3902 0.026 Uiso 1 1 calc R . . A 2
C43 C 0.14418(19) 0.9617(3) 0.3022(4) 0.0218(10) Uani 1 1 d . . . A 2
H43 H 0.1681 1.0031 0.2774 0.026 Uiso 1 1 calc R . . A 2
C38 C 0.16111(17) 0.8887(3) 0.3609(3) 0.0166(8) Uani 1 1 d . . . A 2
C42 C 0.0918(2) 0.9729(3) 0.2806(4) 0.0264(10) Uani 1 1 d . . . A 2
H42 H 0.0810 1.0228 0.2434 0.032 Uiso 1 1 calc R . . A 2
C41 C 0.0561(2) 0.9115(3) 0.3134(4) 0.0266(10) Uani 1 1 d . . . A 2
H41 H 0.0213 0.9193 0.2982 0.032 Uiso 1 1 calc R . . A 2
C39 C 0.12384(17) 0.8265(3) 0.3939(3) 0.0159(8) Uani 1 1 d . . . A 2
C37 C 0.21645(16) 0.8825(3) 0.3886(3) 0.0165(8) Uani 1 1 d . . . A 2
H37 H 0.2375 0.9285 0.3546 0.020 Uiso 1 1 calc R . . A 2
C33 C 0.14060(16) 0.7509(3) 0.4628(3) 0.0151(8) Uani 1 1 d . . . A 2
H33 H 0.1113 0.7097 0.4724 0.018 Uiso 1 1 calc R . . A 2
C36 C 0.23509(17) 0.8618(3) 0.4878(3) 0.0179(9) Uani 1 1 d . . . A 2
H36 H 0.2657 0.8970 0.5067 0.021 Uiso 1 1 calc R . . A 2
C64 C 0.26071(17) 0.6206(3) 0.4381(3) 0.0147(8) Uani 1 1 d . . . A 2
H64 H 0.2857 0.5901 0.4753 0.018 Uiso 1 1 calc R . . A 2
C63 C 0.21652(16) 0.6561(3) 0.4809(3) 0.0152(8) Uani 1 1 d . . . A 2
H63 H 0.2095 0.6509 0.5495 0.018 Uiso 1 1 calc R . . A 2
N4 N 0.26465(14) 0.6342(2) 0.3347(3) 0.0146(7) Uani 1 1 d . . . A 2
N1 N 0.16877(13) 0.5238(2) 0.2563(3) 0.0141(7) Uani 1 1 d . . . A 2
N3 N 0.18349(13) 0.6997(2) 0.4154(3) 0.0137(7) Uani 1 1 d . . . A 2
N2 N 0.20100(14) 0.6320(2) 0.1210(3) 0.0150(7) Uani 1 1 d . . . A 2
C20 C 0.09857(18) 0.6754(3) 0.0523(4) 0.0213(10) Uani 1 1 d . . . A 2
H20 H 0.0611 0.6790 0.0619 0.026 Uiso 1 1 calc R . . A 2
C19 C 0.11319(18) 0.6018(3) -0.0113(3) 0.0206(9) Uani 1 1 d . . . A 2
H19 H 0.0837 0.5662 -0.0353 0.025 Uiso 1 1 calc R . . A 2
C16 C 0.21151(18) 0.6958(3) 0.0373(3) 0.0173(9) Uani 1 1 d . . . A 2
H16 H 0.2476 0.7156 0.0416 0.021 Uiso 1 1 calc R . . A 2
C69 C 0.0132(6) 0.0445(9) 0.8628(12) 0.034(3) Uiso 0.372(8) 1 d . . P B 1
H69A H 0.0180 0.0587 0.9336 0.040 Uiso 0.372(8) 1 calc R . P B 1
H69B H 0.0475 0.0319 0.8367 0.040 Uiso 0.372(8) 1 calc R . P B 1
C70 C -0.0008(8) 0.1288(12) 0.8176(15) 0.054(5) Uiso 0.372(8) 1 d . . P B 1
H70A H -0.0374 0.1348 0.8309 0.065 Uiso 0.372(8) 1 calc R . P B 1
H70B H 0.0022 0.1182 0.7456 0.065 Uiso 0.372(8) 1 calc R . P B 1
C71 C 0.0206(8) 0.2217(13) 0.8329(15) 0.050(5) Uiso 0.372(8) 1 d . . P B 1
H71A H -0.0013 0.2546 0.8783 0.075 Uiso 0.372(8) 1 calc GR . P B 1
H71B H 0.0220 0.2526 0.7693 0.075 Uiso 0.372(8) 1 calc GR . P B 1
H71C H 0.0547 0.2175 0.8608 0.075 Uiso 0.372(8) 1 calc GR . P B 1
C66 C 0.0244(9) 0.3831(12) 0.8781(11) 0.100(7) Uani 0.628(8) 1 d . . P B 2
H66A H -0.0018 0.4189 0.9118 0.119 Uiso 0.628(8) 1 calc R . P B 2
H66B H 0.0542 0.3778 0.9222 0.119 Uiso 0.628(8) 1 calc R . P B 2
C67 C 0.0046(8) 0.2950(14) 0.8528(17) 0.129(9) Uani 0.628(8) 1 d . . P B 2
H67A H 0.0176 0.2492 0.8986 0.155 Uiso 0.628(8) 1 calc R . P B 2
H67B H -0.0329 0.2943 0.8541 0.155 Uiso 0.628(8) 1 calc R . P B 2
C68 C 0.0218(7) 0.2832(10) 0.7634(9) 0.077(5) Uani 0.628(8) 1 d . . P B 2
H68A H -0.0061 0.2723 0.7161 0.092 Uiso 0.628(8) 1 calc R . P B 2
H68B H 0.0460 0.2332 0.7607 0.092 Uiso 0.628(8) 1 calc R . P B 2
C65 C 0.0476(5) 0.3700(7) 0.7432(11) 0.061(4) Uani 0.628(8) 1 d . . P B 2
H65A H 0.0846 0.3612 0.7460 0.073 Uiso 0.628(8) 1 calc R . P B 2
H65B H 0.0389 0.3896 0.6754 0.073 Uiso 0.628(8) 1 calc R . P B 2
O1 O 0.0374(6) 0.4198(14) 0.7933(15) 0.154(7) Uani 0.628(8) 1 d . . P B 2

loop_
_atom_site_aniso_label
_atom_site_aniso_U_11
_atom_site_aniso_U_22
_atom_site_aniso_U_33
_atom_site_aniso_U_23
_atom_site_aniso_U_13
_atom_site_aniso_U_12
Fe1 0.0138(3) 0.0147(3) 0.0126(3) 0.0015(2) -0.0013(2) -0.0006(2)
Fe2 0.0137(3) 0.0121(2) 0.0117(3) 0.0001(2) -0.0006(2) -0.0013(2)
Fe3 0.0140(3) 0.0118(2) 0.0127(3) -0.0011(2) 0.0010(2) -0.0028(2)
C17 0.026(2) 0.0169(19) 0.0132(19) 0.0021(17) -0.0011(18) 0.0036(18)
C7 0.0156(19) 0.0166(18) 0.021(2) -0.0010(18) 0.0053(18) -0.0038(15)
C18 0.028(2) 0.018(2) 0.015(2) 0.0058(16) -0.0044(19) 0.0014(17)
C4 0.0125(19) 0.020(2) 0.017(2) 0.0016(17) -0.0014(17) 0.0008(16)
C11 0.026(2) 0.026(2) 0.024(3) -0.011(2) 0.007(2) -0.0102(19)
C28 0.057(3) 0.020(2) 0.012(2) 0.0011(17) -0.005(2) 0.007(2)
C29 0.036(3) 0.028(2) 0.017(2) 0.0049(19) 0.008(2) 0.013(2)
C30 0.029(2) 0.022(2) 0.017(2) 0.0060(18) -0.002(2) 0.0067(18)
C6 0.016(2) 0.023(2) 0.018(2) -0.0047(17) 0.0067(18) -0.0041(16)
C8 0.030(3) 0.018(2) 0.026(2) -0.0009(18) 0.004(2) -0.0010(19)
C9 0.046(3) 0.016(2) 0.040(3) -0.001(2) 0.006(3) -0.004(2)
C27 0.037(3) 0.019(2) 0.019(2) 0.0051(18) -0.007(2) -0.001(2)
C10 0.038(3) 0.022(2) 0.038(3) -0.014(2) 0.014(3) -0.010(2)
C3 0.0139(19) 0.0143(19) 0.020(2) -0.0001(16) 0.0014(17) -0.0029(15)
C2 0.0151(19) 0.0122(17) 0.018(2) 0.0008(16) 0.0026(17) -0.0023(14)
C31 0.017(2) 0.0153(18) 0.016(2) -0.0010(16) -0.0015(18) -0.0007(16)
C15 0.019(2) 0.0155(19) 0.018(2) 0.0049(17) -0.0024(18) -0.0027(16)
C32 0.0154(19) 0.0177(18) 0.0108(19) 0.0008(16) -0.0005(17) 0.0005(15)
C1 0.014(2) 0.0152(18) 0.0135(19) 0.0028(15) -0.0003(16) -0.0009(15)
C5 0.015(2) 0.021(2) 0.016(2) -0.0004(17) -0.0039(17) -0.0038(16)
C14 0.026(2) 0.018(2) 0.018(2) -0.0007(17) 0.0061(19) -0.0078(18)
C13 0.018(2) 0.018(2) 0.026(2) -0.0050(18) 0.0089(19) -0.0014(17)
C23 0.035(3) 0.020(2) 0.019(2) 0.0029(17) 0.002(2) -0.002(2)
C24 0.059(4) 0.019(2) 0.027(3) 0.004(2) 0.006(3) 0.001(2)
C26 0.032(3) 0.030(2) 0.026(3) 0.010(2) 0.002(2) 0.011(2)
C12 0.0131(19) 0.0165(18) 0.027(2) 0.0007(18) 0.0020(18) -0.0022(15)
C21 0.030(3) 0.022(2) 0.013(2) 0.0011(17) -0.0024(19) 0.0056(19)
C22 0.029(2) 0.018(2) 0.0095(19) 0.0013(16) 0.0019(18) -0.0001(17)
C25 0.050(3) 0.024(2) 0.025(3) 0.004(2) 0.006(2) 0.019(2)
C50 0.0146(19) 0.0178(19) 0.018(2) -0.0007(17) 0.0010(17) -0.0036(15)
C49 0.0131(19) 0.019(2) 0.018(2) -0.0003(17) 0.0009(17) -0.0001(15)
C61 0.022(2) 0.033(2) 0.020(2) -0.0032(19) 0.005(2) 0.0027(19)
C62 0.021(2) 0.020(2) 0.021(2) -0.0016(18) 0.0036(19) -0.0015(16)
C59 0.019(2) 0.0177(19) 0.029(3) 0.0026(19) 0.005(2) -0.0027(16)
C60 0.022(2) 0.032(2) 0.020(2) 0.0068(19) 0.009(2) -0.0044(19)
C53 0.014(2) 0.033(2) 0.021(2) -0.0037(19) 0.000(2) -0.0044(19)
C54 0.014(2) 0.029(2) 0.018(2) 0.0003(18) 0.0020(19) -0.0004(17)
C55 0.017(2) 0.030(2) 0.034(3) 0.002(2) 0.000(2) 0.0044(18)
C56 0.023(3) 0.059(4) 0.038(3) 0.010(3) -0.003(2) 0.014(3)
C58 0.018(2) 0.055(3) 0.029(3) -0.009(3) 0.000(2) -0.008(2)
C57 0.019(2) 0.070(4) 0.033(3) -0.004(3) -0.012(2) 0.000(3)
C52 0.020(2) 0.022(2) 0.016(2) -0.0036(18) 0.0012(19) -0.0071(16)
C48 0.0117(19) 0.0152(18) 0.018(2) 0.0007(16) 0.0023(17) -0.0008(15)
C35 0.022(2) 0.0116(17) 0.0153(19) 0.0000(16) 0.0007(17) 0.0044(16)
C51 0.020(2) 0.0127(17) 0.022(2) 0.0023(16) 0.0088(19) -0.0049(16)
C47 0.026(2) 0.0171(19) 0.022(2) -0.0002(17) 0.006(2) 0.0002(17)
C44 0.026(2) 0.019(2) 0.020(2) -0.0044(18) -0.0032(19) 0.0039(18)
C46 0.047(3) 0.025(2) 0.021(2) 0.0017(19) 0.014(2) 0.008(2)
C45 0.039(3) 0.027(2) 0.014(2) -0.0049(18) 0.001(2) 0.004(2)
C34 0.022(2) 0.0140(19) 0.014(2) 0.0004(16) 0.0019(18) 0.0033(16)
C40 0.018(2) 0.0160(18) 0.032(3) -0.0037(19) 0.001(2) 0.0003(17)
C43 0.029(3) 0.0142(19) 0.022(2) 0.0023(17) 0.004(2) -0.0013(17)
C38 0.017(2) 0.0165(18) 0.016(2) -0.0029(16) 0.0007(18) 0.0004(15)
C42 0.034(3) 0.019(2) 0.025(3) 0.0018(19) -0.006(2) 0.0069(19)
C41 0.023(2) 0.025(2) 0.032(3) -0.005(2) -0.006(2) 0.0041(19)
C39 0.019(2) 0.0136(18) 0.0149(19) -0.0020(16) 0.0030(18) 0.0035(15)
C37 0.018(2) 0.0141(17) 0.017(2) -0.0014(17) 0.0035(18) -0.0021(15)
C33 0.0157(19) 0.0131(17) 0.0164(19) 0.0002(16) 0.0074(17) 0.0002(15)
C36 0.021(2) 0.0156(19) 0.017(2) -0.0079(16) 0.0000(18) -0.0038(16)
C64 0.018(2) 0.0129(17) 0.0128(19) 0.0031(15) -0.0016(17) 0.0000(15)
C63 0.0173(19) 0.0181(19) 0.0103(18) 0.0025(16) 0.0002(16) -0.0016(17)
N4 0.0153(17) 0.0117(15) 0.0167(18) 0.0012(13) 0.0023(14) -0.0027(12)
N1 0.0140(16) 0.0147(16) 0.0136(17) 0.0010(13) -0.0019(14) -0.0010(13)
N3 0.0137(17) 0.0140(15) 0.0136(17) -0.0006(13) 0.0009(14) -0.0016(13)
N2 0.0165(17) 0.0151(15) 0.0134(17) 0.0002(13) 0.0003(15) -0.0020(13)
C20 0.018(2) 0.026(2) 0.021(2) 0.0086(18) -0.0038(19) 0.0040(17)
C19 0.020(2) 0.025(2) 0.016(2) 0.0042(18) -0.0053(19) -0.0011(17)
C16 0.022(2) 0.0167(19) 0.013(2) 0.0023(16) 0.0001(18) -0.0015(16)
C66 0.152(18) 0.099(12) 0.048(8) -0.016(8) -0.028(10) 0.044(12)
C67 0.116(16) 0.116(15) 0.16(2) -0.075(15) 0.075(15) -0.043(13)
C68 0.119(13) 0.079(9) 0.034(6) -0.006(6) 0.009(7) -0.046(9)
C65 0.074(8) 0.027(5) 0.081(9) 0.012(5) -0.056(8) 0.001(5)
O1 0.118(13) 0.156(15) 0.186(19) -0.043(14) 0.036(12) -0.007(11)

loop_
_atom_type_symbol
_atom_type_description
_atom_type_scat_dispersion_real
_atom_type_scat_dispersion_imag
_atom_type_scat_source
C C 0.0033 0.0016 'International Tables Vol C Tables 4.2.6.8 and 6.1.1.4'
H H 0.0000 0.0000 'International Tables Vol C Tables 4.2.6.8 and 6.1.1.4'
Fe Fe 0.3463 0.8444 'International Tables Vol C Tables 4.2.6.8 and 6.1.1.4'
N N 0.0061 0.0033 'International Tables Vol C Tables 4.2.6.8 and 6.1.1.4'
O O 0.0106 0.0060 'International Tables Vol C Tables 4.2.6.8 and 6.1.1.4'

loop_
_geom_angle_atom_site_label_1
_geom_angle_atom_site_label_2
_geom_angle_atom_site_label_3
_geom_angle
_geom_angle_site_symmetry_1
_geom_angle_site_symmetry_3
C4 Fe1 Fe2 103.43(12) . .
C4 Fe1 C31 117.73(17) . .
C4 Fe1 C32 155.51(16) . .
C4 Fe1 C5 40.66(17) . .
C4 Fe1 C19 106.99(18) . .
C31 Fe1 Fe2 73.37(11) . .
C31 Fe1 C32 37.79(16) . .
C32 Fe1 Fe2 72.66(11) . .
C5 Fe1 Fe2 132.45(12) . .
C5 Fe1 C31 95.66(16) . .
C5 Fe1 C32 124.98(17) . .
C5 Fe1 C19 92.35(18) . .
N1 Fe1 Fe2 50.29(10) . .
N1 Fe1 C4 89.57(16) . .
N1 Fe1 C31 39.76(15) . .
N1 Fe1 C32 69.12(15) . .
N1 Fe1 C5 91.69(16) . .
N1 Fe1 N2 79.94(14) . .
N1 Fe1 C20 157.32(17) . .
N1 Fe1 C19 158.60(17) . .
N2 Fe1 Fe2 49.51(10) . .
N2 Fe1 C4 150.90(16) . .
N2 Fe1 C31 69.43(15) . .
N2 Fe1 C32 39.56(14) . .
N2 Fe1 C5 164.32(16) . .
N2 Fe1 C20 90.73(17) . .
N2 Fe1 C19 90.90(16) . .
C20 Fe1 Fe2 108.35(14) . .
C20 Fe1 C4 88.76(18) . .
C20 Fe1 C31 152.75(18) . .
C20 Fe1 C32 115.57(18) . .
C20 Fe1 C5 101.61(18) . .
C20 Fe1 C19 40.23(18) . .
C19 Fe1 Fe2 133.93(13) . .
C19 Fe1 C31 118.87(18) . .
C19 Fe1 C32 91.49(17) . .
Fe3 Fe2 Fe1 171.06(3) . .
N4 Fe2 Fe1 139.07(10) . .
N4 Fe2 Fe3 48.07(10) . .
N4 Fe2 N1 100.79(14) . .
N4 Fe2 N3 77.40(14) . .
N1 Fe2 Fe1 47.79(10) . .
N1 Fe2 Fe3 141.03(10) . .
N3 Fe2 Fe1 132.79(10) . .
N3 Fe2 Fe3 48.14(10) . .
N3 Fe2 N1 110.78(14) . .
N2 Fe2 Fe1 48.13(10) . .
N2 Fe2 Fe3 128.95(10) . .
N2 Fe2 N4 107.61(14) . .
N2 Fe2 N1 77.17(14) . .
N2 Fe2 N3 170.03(14) . .
C52 Fe3 Fe2 133.09(13) . .
C52 Fe3 C64 92.34(17) . .
C52 Fe3 C63 121.02(17) . .
C51 Fe3 Fe2 107.06(13) . .
C51 Fe3 C52 40.56(18) . .
C51 Fe3 C37 88.74(17) . .
C51 Fe3 C36 102.86(17) . .
C51 Fe3 C64 116.60(17) . .
C51 Fe3 C63 154.34(17) . .
C37 Fe3 Fe2 105.31(12) . .
C37 Fe3 C52 105.93(17) . .
C37 Fe3 C36 40.48(17) . .
C37 Fe3 C64 154.30(17) . .
C37 Fe3 C63 116.46(17) . .
C36 Fe3 Fe2 133.45(13) . .
C36 Fe3 C52 92.35(18) . .
C36 Fe3 C64 122.79(16) . .
C36 Fe3 C63 94.49(17) . .
C64 Fe3 Fe2 72.67(11) . .
C63 Fe3 Fe2 72.41(11) . .
C63 Fe3 C64 37.93(16) . .
N4 Fe3 Fe2 49.88(11) . .
N4 Fe3 C52 90.45(16) . .
N4 Fe3 C51 90.72(16) . .
N4 Fe3 C37 153.56(16) . .
N4 Fe3 C36 162.07(16) . .
N4 Fe3 C64 39.35(14) . .
N4 Fe3 C63 69.03(15) . .
N4 Fe3 N3 80.10(14) . .
N3 Fe3 Fe2 50.12(10) . .
N3 Fe3 C52 160.00(16) . .
N3 Fe3 C51 155.49(17) . .
N3 Fe3 C37 89.62(15) . .
N3 Fe3 C36 91.55(16) . .
N3 Fe3 C64 69.18(15) . .
N3 Fe3 C63 39.06(15) . .
C18 C17 C16 119.4(4) . .
C30 C17 C18 120.3(4) . .
C30 C17 C16 120.2(4) . .
C6 C7 C1 119.8(4) . .
C8 C7 C6 120.6(4) . .
C8 C7 C1 119.7(4) . .
C17 C18 C19 123.1(4) . .
C27 C18 C17 118.3(4) . .
C27 C18 C19 118.6(4) . .
Fe1 C4 H4 112.7 . .
C3 C4 Fe1 118.6(3) . .
C3 C4 H4 112.7 . .
C5 C4 Fe1 69.7(2) . .
C5 C4 H4 112.7 . .
C5 C4 C3 123.9(4) . .
C6 C11 H11 119.6 . .
C10 C11 H11 119.6 . .
C10 C11 C6 120.8(5) . .
C29 C28 H28 119.7 . .
C29 C28 C27 120.6(4) . .
C27 C28 H28 119.7 . .
C28 C29 H29 120.2 . .
C28 C29 C30 119.6(5) . .
C30 C29 H29 120.2 . .
C17 C30 C29 120.2(5) . .
C17 C30 H30 119.9 . .
C29 C30 H30 119.9 . .
C7 C6 C11 117.7(4) . .
C7 C6 C5 123.3(4) . .
C11 C6 C5 119.0(4) . .
C7 C8 H8 119.3 . .
C7 C8 C9 121.3(5) . .
C9 C8 H8 119.3 . .
C8 C9 H9 120.7 . .
C10 C9 C8 118.6(5) . .
C10 C9 H9 120.7 . .
C18 C27 H27 119.5 . .
C28 C27 C18 120.9(5) . .
C28 C27 H27 119.5 . .
C11 C10 H10 119.5 . .
C9 C10 C11 121.0(5) . .
C9 C10 H10 119.5 . .
C2 C3 C4 123.2(4) . .
C2 C3 C12 118.3(4) . .
C12 C3 C4 118.5(4) . .
C3 C2 C1 118.9(4) . .
C15 C2 C3 120.2(4) . .
C15 C2 C1 120.8(4) . .
Fe1 C31 H31 133.2 . .
C32 C31 Fe1 71.4(2) . .
C32 C31 H31 122.7 . .
C32 C31 N1 114.6(4) . .
N1 C31 Fe1 65.1(2) . .
N1 C31 H31 122.7 . .
C2 C15 H15 119.5 . .
C2 C15 C14 120.9(4) . .
C14 C15 H15 119.5 . .
Fe1 C32 H32 134.3 . .
C31 C32 Fe1 70.8(3) . .
C31 C32 H32 122.3 . .
C31 C32 N2 115.5(4) . .
N2 C32 Fe1 65.3(2) . .
N2 C32 H32 122.3 . .
C7 C1 H1 108.7 . .
C2 C1 C7 109.7(3) . .
C2 C1 H1 108.7 . .
N1 C1 C7 111.5(3) . .
N1 C1 C2 109.5(3) . .
N1 C1 H1 108.7 . .
Fe1 C5 H5 113.2 . .
C4 C5 Fe1 69.6(2) . .
C4 C5 C6 123.9(4) . .
C4 C5 H5 113.2 . .
C6 C5 Fe1 116.7(3) . .
C6 C5 H5 113.2 . .
C15 C14 H14 120.3 . .
C15 C14 C13 119.3(4) . .
C13 C14 H14 120.3 . .
C14 C13 H13 120.0 . .
C12 C13 C14 120.0(4) . .
C12 C13 H13 120.0 . .
C24 C23 H23 120.0 . .
C24 C23 C22 119.9(5) . .
C22 C23 H23 120.0 . .
C23 C24 H24 120.0 . .
C25 C24 C23 120.1(5) . .
C25 C24 H24 120.0 . .
C21 C26 H26 119.6 . .
C25 C26 H26 119.6 . .
C25 C26 C21 120.8(5) . .
C3 C12 H12 119.4 . .
C13 C12 C3 121.2(4) . .
C13 C12 H12 119.4 . .
C26 C21 C20 119.4(4) . .
C22 C21 C26 117.6(5) . .
C22 C21 C20 123.0(4) . .
C23 C22 C21 121.1(4) . .
C23 C22 C16 119.6(4) . .
C21 C22 C16 119.2(4) . .
C24 C25 C26 120.4(5) . .
C24 C25 H25 119.8 . .
C26 C25 H25 119.8 . .
C49 C50 C51 122.2(4) . .
C59 C50 C49 118.6(4) . .
C59 C50 C51 119.1(4) . .
C50 C49 C48 120.2(4) . .
C62 C49 C50 119.7(4) . .
C62 C49 C48 120.0(4) . .
C62 C61 H61 120.5 . .
C62 C61 C60 119.1(5) . .
C60 C61 H61 120.5 . .
C49 C62 H62 119.3 . .
C61 C62 C49 121.4(4) . .
C61 C62 H62 119.3 . .
C50 C59 H59 119.3 . .
C50 C59 C60 121.4(4) . .
C60 C59 H59 119.3 . .
C61 C60 H60 120.1 . .
C59 C60 C61 119.9(4) . .
C59 C60 H60 120.1 . .
C54 C53 C52 123.4(4) . .
C58 C53 C54 116.8(5) . .
C58 C53 C52 119.8(4) . .
C53 C54 C48 118.3(4) . .
C55 C54 C53 121.1(4) . .
C55 C54 C48 120.6(4) . .
C54 C55 H55 119.8 . .
C54 C55 C56 120.4(5) . .
C56 C55 H55 119.8 . .
C55 C56 H56 120.0 . .
C57 C56 C55 120.0(5) . .
C57 C56 H56 120.0 . .
C53 C58 H58 119.3 . .
C57 C58 C53 121.4(5) . .
C57 C58 H58 119.3 . .
C56 C57 C58 120.2(5) . .
C56 C57 H57 119.9 . .
C58 C57 H57 119.9 . .
Fe3 C52 H52 113.0 . .
C53 C52 Fe3 118.2(3) . .
C53 C52 H52 113.0 . .
C51 C52 Fe3 68.2(2) . .
C51 C52 C53 124.2(4) . .
C51 C52 H52 113.0 . .
C49 C48 C54 108.8(3) . .
C49 C48 H48 108.5 . .
C54 C48 H48 108.5 . .
N4 C48 C49 110.4(3) . .
N4 C48 C54 112.0(3) . .
N4 C48 H48 108.5 . .
C44 C35 C36 119.5(4) . .
C34 C35 C44 117.1(4) . .
C34 C35 C36 123.4(4) . .
Fe3 C51 H51 112.6 . .
C50 C51 Fe3 118.0(3) . .
C50 C51 H51 112.6 . .
C52 C51 Fe3 71.2(2) . .
C52 C51 C50 123.5(4) . .
C52 C51 H51 112.6 . .
C46 C47 H47 119.3 . .
C34 C47 H47 119.3 . .
C34 C47 C46 121.4(5) . .
C35 C44 H44 119.0 . .
C45 C44 C35 122.1(4) . .
C45 C44 H44 119.0 . .
C47 C46 H46 120.5 . .
C45 C46 C47 119.0(5) . .
C45 C46 H46 120.5 . .
C44 C45 H45 120.0 . .
C46 C45 C44 120.0(4) . .
C46 C45 H45 120.0 . .
C35 C34 C33 119.3(4) . .
C47 C34 C35 120.3(4) . .
C47 C34 C33 120.4(4) . .
C41 C40 H40 119.6 . .
C41 C40 C39 120.7(4) . .
C39 C40 H40 119.6 . .
C38 C43 H43 119.7 . .
C42 C43 H43 119.7 . .
C42 C43 C38 120.6(4) . .
C43 C38 C39 117.6(4) . .
C43 C38 C37 119.1(4) . .
C39 C38 C37 123.2(4) . .
C43 C42 H42 119.6 . .
C41 C42 C43 120.8(4) . .
C41 C42 H42 119.6 . .
C40 C41 H41 120.2 . .
C42 C41 C40 119.5(5) . .
C42 C41 H41 120.2 . .
C40 C39 C38 120.6(4) . .
C40 C39 C33 120.7(4) . .
C38 C39 C33 118.5(4) . .
Fe3 C37 H37 112.4 . .
C38 C37 Fe3 118.7(3) . .
C38 C37 H37 112.4 . .
C36 C37 Fe3 69.9(2) . .
C36 C37 C38 124.4(4) . .
C36 C37 H37 112.4 . .
C34 C33 H33 108.5 . .
C39 C33 C34 109.3(3) . .
C39 C33 H33 108.5 . .
N3 C33 C34 112.3(3) . .
N3 C33 C39 109.7(3) . .
N3 C33 H33 108.5 . .
Fe3 C36 H36 113.2 . .
C35 C36 Fe3 116.6(3) . .
C35 C36 H36 113.2 . .
C37 C36 Fe3 69.7(2) . .
C37 C36 C35 124.0(4) . .
C37 C36 H36 113.2 . .
Fe3 C64 H64 134.2 . .
C63 C64 Fe3 70.9(2) . .
C63 C64 H64 122.9 . .
C63 C64 N4 114.3(4) . .
N4 C64 Fe3 64.6(2) . .
N4 C64 H64 122.9 . .
Fe3 C63 H63 134.4 . .
C64 C63 Fe3 71.2(2) . .
C64 C63 H63 122.2 . .
N3 C63 Fe3 65.0(2) . .
N3 C63 C64 115.7(4) . .
N3 C63 H63 122.2 . .
Fe3 N4 Fe2 82.04(13) . .
C48 N4 Fe2 129.9(3) . .
C48 N4 Fe3 121.8(3) . .
C64 N4 Fe2 111.3(3) . .
C64 N4 Fe3 76.0(2) . .
C64 N4 C48 116.8(3) . .
Fe1 N1 Fe2 81.93(13) . .
C31 N1 Fe1 75.1(2) . .
C31 N1 Fe2 111.3(3) . .
C31 N1 C1 116.6(3) . .
C1 N1 Fe1 121.8(3) . .
C1 N1 Fe2 130.4(3) . .
Fe3 N3 Fe2 81.73(13) . .
C33 N3 Fe2 131.5(3) . .
C33 N3 Fe3 121.5(2) . .
C63 N3 Fe2 110.7(3) . .
C63 N3 Fe3 75.9(2) . .
C63 N3 C33 115.9(3) . .
Fe1 N2 Fe2 82.36(13) . .
C32 N2 Fe1 75.1(2) . .
C32 N2 Fe2 111.5(3) . .
C32 N2 C16 116.4(3) . .
C16 N2 Fe1 121.5(3) . .
C16 N2 Fe2 130.3(3) . .
Fe1 C20 H20 112.3 . .
C21 C20 Fe1 117.5(3) . .
C21 C20 H20 112.3 . .
C19 C20 Fe1 71.2(2) . .
C19 C20 C21 124.9(4) . .
C19 C20 H20 112.3 . .
Fe1 C19 H19 113.2 . .
C18 C19 Fe1 118.2(3) . .
C18 C19 H19 113.2 . .
C20 C19 Fe1 68.6(2) . .
C20 C19 C18 123.1(4) . .
C20 C19 H19 113.2 . .
C17 C16 H16 108.7 . .
C22 C16 C17 108.4(4) . .
C22 C16 H16 108.7 . .
N2 C16 C17 112.6(3) . .
N2 C16 C22 109.6(3) . .
N2 C16 H16 108.7 . .
C69 C69 H69A 104.5 2 .
C69 C69 H69B 104.5 2 .
H69A C69 H69B 105.7 . .
C70 C69 C69 131.0(16) . 2
C70 C69 H69A 104.5 . .
C70 C69 H69B 104.5 . .
C69 C70 H70A 104.6 . .
C69 C70 H70B 104.6 . .
C69 C70 C71 130.6(17) . .
H70A C70 H70B 105.7 . .
C71 C70 H70A 104.6 . .
C71 C70 H70B 104.6 . .
C70 C71 H71A 109.5 . .
C70 C71 H71B 109.5 . .
C70 C71 H71C 109.5 . .
H71A C71 H71B 109.5 . .
H71A C71 H71C 109.5 . .
H71B C71 H71C 109.5 . .
H66A C66 H66B 108.7 . .
C67 C66 H66A 110.6 . .
C67 C66 H66B 110.6 . .
O1 C66 H66A 110.6 . .
O1 C66 H66B 110.6 . .
O1 C66 C67 105.6(16) . .
C66 C67 H67A 111.3 . .
C66 C67 H67B 111.3 . .
H67A C67 H67B 109.2 . .
C68 C67 C66 102.5(17) . .
C68 C67 H67A 111.3 . .
C68 C67 H67B 111.3 . .
C67 C68 H68A 111.4 . .
C67 C68 H68B 111.4 . .
C67 C68 C65 102.0(14) . .
H68A C68 H68B 109.2 . .
C65 C68 H68A 111.4 . .
C65 C68 H68B 111.4 . .
C68 C65 H65A 109.0 . .
C68 C65 H65B 109.0 . .
H65A C65 H65B 107.8 . .
O1 C65 C68 113.0(19) . .
O1 C65 H65A 109.0 . .
O1 C65 H65B 109.0 . .
C65 O1 C66 109(2) . .

loop_
_geom_bond_atom_site_label_1
_geom_bond_atom_site_label_2
_geom_bond_distance
_geom_bond_site_symmetry_2
Fe1 Fe2 2.6410(8) .
Fe1 C4 2.067(4) .
Fe1 C31 2.104(4) .
Fe1 C32 2.111(4) .
Fe1 C5 2.069(4) .
Fe1 N1 1.976(3) .
Fe1 N2 1.984(4) .
Fe1 C20 2.058(4) .
Fe1 C19 2.092(4) .
Fe2 Fe3 2.6340(8) .
Fe2 N4 2.034(4) .
Fe2 N1 2.052(3) .
Fe2 N3 2.043(4) .
Fe2 N2 2.027(3) .
Fe3 C52 2.087(4) .
Fe3 C51 2.047(4) .
Fe3 C37 2.071(4) .
Fe3 C36 2.074(4) .
Fe3 C64 2.126(4) .
Fe3 C63 2.122(4) .
Fe3 N4 1.979(3) .
Fe3 N3 1.982(3) .
C17 C18 1.413(6) .
C17 C30 1.384(6) .
C17 C16 1.526(6) .
C7 C6 1.397(7) .
C7 C8 1.388(6) .
C7 C1 1.521(6) .
C18 C27 1.398(6) .
C18 C19 1.477(7) .
C4 H4 0.9800 .
C4 C3 1.483(6) .
C4 C5 1.437(6) .
C11 H11 0.9300 .
C11 C6 1.412(6) .
C11 C10 1.396(7) .
C28 H28 0.9300 .
C28 C29 1.380(8) .
C28 C27 1.381(7) .
C29 H29 0.9300 .
C29 C30 1.399(7) .
C30 H30 0.9300 .
C6 C5 1.473(6) .
C8 H8 0.9300 .
C8 C9 1.397(7) .
C9 H9 0.9300 .
C9 C10 1.374(8) .
C27 H27 0.9300 .
C10 H10 0.9300 .
C3 C2 1.402(6) .
C3 C12 1.403(6) .
C2 C15 1.384(6) .
C2 C1 1.504(6) .
C31 H31 0.9300 .
C31 C32 1.365(6) .
C31 N1 1.393(6) .
C15 H15 0.9300 .
C15 C14 1.386(6) .
C32 H32 0.9300 .
C32 N2 1.391(5) .
C1 H1 0.9800 .
C1 N1 1.480(5) .
C5 H5 0.9800 .
C14 H14 0.9300 .
C14 C13 1.398(7) .
C13 H13 0.9300 .
C13 C12 1.378(7) .
C23 H23 0.9300 .
C23 C24 1.382(7) .
C23 C22 1.392(6) .
C24 H24 0.9300 .
C24 C25 1.377(8) .
C26 H26 0.9300 .
C26 C21 1.405(7) .
C26 C25 1.389(8) .
C12 H12 0.9300 .
C21 C22 1.402(7) .
C21 C20 1.477(6) .
C22 C16 1.512(6) .
C25 H25 0.9300 .
C50 C49 1.406(6) .
C50 C59 1.390(6) .
C50 C51 1.480(6) .
C49 C62 1.390(6) .
C49 C48 1.503(6) .
C61 H61 0.9300 .
C61 C62 1.387(7) .
C61 C60 1.394(7) .
C62 H62 0.9300 .
C59 H59 0.9300 .
C59 C60 1.391(7) .
C60 H60 0.9300 .
C53 C54 1.417(6) .
C53 C58 1.408(7) .
C53 C52 1.484(7) .
C54 C55 1.381(6) .
C54 C48 1.508(6) .
C55 H55 0.9300 .
C55 C56 1.388(8) .
C56 H56 0.9300 .
C56 C57 1.372(9) .
C58 H58 0.9300 .
C58 C57 1.392(8) .
C57 H57 0.9300 .
C52 H52 0.9800 .
C52 C51 1.433(6) .
C48 H48 0.9800 .
C48 N4 1.483(5) .
C35 C44 1.409(6) .
C35 C34 1.409(6) .
C35 C36 1.468(6) .
C51 H51 0.9800 .
C47 H47 0.9300 .
C47 C46 1.399(7) .
C47 C34 1.379(6) .
C44 H44 0.9300 .
C44 C45 1.382(7) .
C46 H46 0.9300 .
C46 C45 1.377(8) .
C45 H45 0.9300 .
C34 C33 1.525(6) .
C40 H40 0.9300 .
C40 C41 1.376(7) .
C40 C39 1.393(6) .
C43 H43 0.9300 .
C43 C38 1.402(6) .
C43 C42 1.396(7) .
C38 C39 1.402(6) .
C38 C37 1.482(6) .
C42 H42 0.9300 .
C42 C41 1.367(7) .
C41 H41 0.9300 .
C39 C33 1.507(6) .
C37 H37 0.9800 .
C37 C36 1.434(6) .
C33 H33 0.9800 .
C33 N3 1.483(5) .
C36 H36 0.9800 .
C64 H64 0.9300 .
C64 C63 1.381(6) .
C64 N4 1.389(5) .
C63 H63 0.9300 .
C63 N3 1.378(5) .
N2 C16 1.482(5) .
C20 H20 0.9800 .
C20 C19 1.428(7) .
C19 H19 0.9800 .
C16 H16 0.9800 .
C69 C69 1.48(3) 2
C69 H69A 0.9700 .
C69 H69B 0.9700 .
C69 C70 1.43(2) .
C70 H70A 0.9700 .
C70 H70B 0.9700 .
C70 C71 1.49(3) .
C71 H71A 0.9600 .
C71 H71B 0.9600 .
C71 H71C 0.9600 .
C66 H66A 0.9700 .
C66 H66B 0.9700 .
C66 C67 1.44(2) .
C66 O1 1.29(2) .
C67 H67A 0.9700 .
C67 H67B 0.9700 .
C67 C68 1.28(2) .
C68 H68A 0.9700 .
C68 H68B 0.9700 .
C68 C65 1.472(16) .
C65 H65A 0.9700 .
C65 H65B 0.9700 .
C65 O1 1.026(18) .

loop_
_geom_torsion_atom_site_label_1
_geom_torsion_atom_site_label_2
_geom_torsion_atom_site_label_3
_geom_torsion_atom_site_label_4
_geom_torsion
_geom_torsion_site_symmetry_1
_geom_torsion_site_symmetry_2
_geom_torsion_site_symmetry_3
_geom_torsion_site_symmetry_4
Fe1 C4 C3 C2 -41.5(5) . . . .
Fe1 C4 C3 C12 140.6(3) . . . .
Fe1 C4 C5 C6 109.1(4) . . . .
Fe1 C31 C32 N2 49.0(3) . . . .
Fe1 C31 N1 Fe2 -74.96(18) . . . .
Fe1 C31 N1 C1 118.5(3) . . . .
Fe1 C32 N2 Fe2 75.37(19) . . . .
Fe1 C32 N2 C16 -118.2(3) . . . .
Fe1 N2 C16 C17 -59.6(4) . . . .
Fe1 N2 C16 C22 61.1(4) . . . .
Fe1 C20 C19 C18 -110.6(4) . . . .
Fe2 N2 C16 C17 -168.0(3) . . . .
Fe2 N2 C16 C22 -47.3(5) . . . .
Fe3 C52 C51 C50 -111.7(4) . . . .
Fe3 C37 C36 C35 -109.1(4) . . . .
Fe3 C64 C63 N3 48.8(3) . . . .
Fe3 C64 N4 Fe2 -75.51(18) . . . .
Fe3 C64 N4 C48 118.9(3) . . . .
Fe3 C63 N3 Fe2 75.34(18) . . . .
Fe3 C63 N3 C33 -118.5(3) . . . .
C17 C18 C27 C28 -0.4(7) . . . .
C17 C18 C19 Fe1 -42.8(5) . . . .
C17 C18 C19 C20 38.9(7) . . . .
C7 C6 C5 Fe1 42.8(6) . . . .
C7 C6 C5 C4 -39.6(7) . . . .
C7 C8 C9 C10 1.4(8) . . . .
C7 C1 N1 Fe1 56.3(4) . . . .
C7 C1 N1 Fe2 164.4(3) . . . .
C7 C1 N1 C31 -32.1(5) . . . .
C18 C17 C30 C29 0.1(6) . . . .
C18 C17 C16 C22 -71.7(5) . . . .
C18 C17 C16 N2 49.7(5) . . . .
C4 C3 C2 C15 -177.6(4) . . . .
C4 C3 C2 C1 0.2(6) . . . .
C4 C3 C12 C13 177.5(4) . . . .
C11 C6 C5 Fe1 -138.1(4) . . . .
C11 C6 C5 C4 139.5(5) . . . .
C28 C29 C30 C17 -1.3(7) . . . .
C29 C28 C27 C18 -0.8(7) . . . .
C30 C17 C18 C27 0.7(6) . . . .
C30 C17 C18 C19 -177.4(4) . . . .
C30 C17 C16 C22 109.2(5) . . . .
C30 C17 C16 N2 -129.4(4) . . . .
C6 C7 C8 C9 -4.0(8) . . . .
C6 C7 C1 C2 68.3(5) . . . .
C6 C7 C1 N1 -53.2(5) . . . .
C6 C11 C10 C9 -2.1(8) . . . .
C8 C7 C6 C11 3.5(7) . . . .
C8 C7 C6 C5 -177.4(4) . . . .
C8 C7 C1 C2 -113.1(5) . . . .
C8 C7 C1 N1 125.4(4) . . . .
C8 C9 C10 C11 1.7(8) . . . .
C27 C18 C19 Fe1 139.1(4) . . . .
C27 C18 C19 C20 -139.2(5) . . . .
C27 C28 C29 C30 1.7(7) . . . .
C10 C11 C6 C7 -0.5(7) . . . .
C10 C11 C6 C5 -179.7(5) . . . .
C3 C4 C5 Fe1 -111.5(4) . . . .
C3 C4 C5 C6 -2.4(7) . . . .
C3 C2 C15 C14 0.2(6) . . . .
C3 C2 C1 C7 -69.2(5) . . . .
C3 C2 C1 N1 53.5(5) . . . .
C2 C3 C12 C13 -0.5(6) . . . .
C2 C15 C14 C13 -0.6(6) . . . .
C2 C1 N1 Fe1 -65.2(4) . . . .
C2 C1 N1 Fe2 42.9(5) . . . .
C2 C1 N1 C31 -153.7(4) . . . .
C31 C32 N2 Fe1 -51.7(3) . . . .
C31 C32 N2 Fe2 23.6(5) . . . .
C31 C32 N2 C16 -169.9(4) . . . .
C15 C2 C1 C7 108.6(4) . . . .
C15 C2 C1 N1 -128.7(4) . . . .
C15 C14 C13 C12 0.3(6) . . . .
C32 C31 N1 Fe1 53.2(3) . . . .
C32 C31 N1 Fe2 -21.8(5) . . . .
C32 C31 N1 C1 171.6(4) . . . .
C32 N2 C16 C17 28.6(5) . . . .
C32 N2 C16 C22 149.3(4) . . . .
C1 C7 C6 C11 -177.9(4) . . . .
C1 C7 C6 C5 1.2(7) . . . .
C1 C7 C8 C9 177.4(5) . . . .
C1 C2 C15 C14 -177.5(4) . . . .
C5 C4 C3 C2 42.2(6) . . . .
C5 C4 C3 C12 -135.7(4) . . . .
C14 C13 C12 C3 0.2(6) . . . .
C23 C24 C25 C26 2.3(8) . . . .
C23 C22 C16 C17 -110.0(5) . . . .
C23 C22 C16 N2 126.7(4) . . . .
C24 C23 C22 C21 -2.2(7) . . . .
C24 C23 C22 C16 175.1(4) . . . .
C26 C21 C22 C23 2.4(7) . . . .
C26 C21 C22 C16 -175.0(4) . . . .
C26 C21 C20 Fe1 -140.0(4) . . . .
C26 C21 C20 C19 134.6(5) . . . .
C12 C3 C2 C15 0.3(6) . . . .
C12 C3 C2 C1 178.1(4) . . . .
C21 C26 C25 C24 -2.1(8) . . . .
C21 C22 C16 C17 67.3(5) . . . .
C21 C22 C16 N2 -55.9(5) . . . .
C21 C20 C19 Fe1 110.9(4) . . . .
C21 C20 C19 C18 0.4(7) . . . .
C22 C23 C24 C25 -0.1(8) . . . .
C22 C21 C20 Fe1 42.2(6) . . . .
C22 C21 C20 C19 -43.2(7) . . . .
C25 C26 C21 C22 -0.2(7) . . . .
C25 C26 C21 C20 -178.1(5) . . . .
C50 C49 C62 C61 -1.0(7) . . . .
C50 C49 C48 C54 -71.7(5) . . . .
C50 C49 C48 N4 51.6(5) . . . .
C50 C59 C60 C61 0.8(7) . . . .
C49 C50 C59 C60 -2.5(7) . . . .
C49 C50 C51 Fe3 -44.1(6) . . . .
C49 C50 C51 C52 41.0(6) . . . .
C49 C48 N4 Fe2 47.5(5) . . . .
C49 C48 N4 Fe3 -60.4(4) . . . .
C49 C48 N4 C64 -150.1(4) . . . .
C62 C49 C48 C54 103.9(5) . . . .
C62 C49 C48 N4 -132.9(4) . . . .
C62 C61 C60 C59 0.9(8) . . . .
C59 C50 C49 C62 2.6(7) . . . .
C59 C50 C49 C48 178.2(4) . . . .
C59 C50 C51 Fe3 139.5(4) . . . .
C59 C50 C51 C52 -135.4(4) . . . .
C60 C61 C62 C49 -0.8(7) . . . .
C53 C54 C55 C56 -0.6(8) . . . .
C53 C54 C48 C49 68.5(5) . . . .
C53 C54 C48 N4 -53.8(5) . . . .
C53 C58 C57 C56 -0.1(9) . . . .
C53 C52 C51 Fe3 110.1(4) . . . .
C53 C52 C51 C50 -1.5(7) . . . .
C54 C53 C58 C57 -2.4(7) . . . .
C54 C53 C52 Fe3 40.7(6) . . . .
C54 C53 C52 C51 -40.9(7) . . . .
C54 C55 C56 C57 -2.1(8) . . . .
C54 C48 N4 Fe2 168.9(3) . . . .
C54 C48 N4 Fe3 61.1(4) . . . .
C54 C48 N4 C64 -28.7(5) . . . .
C55 C54 C48 C49 -112.6(5) . . . .
C55 C54 C48 N4 125.0(4) . . . .
C55 C56 C57 C58 2.4(9) . . . .
C58 C53 C54 C55 2.8(7) . . . .
C58 C53 C54 C48 -178.4(4) . . . .
C58 C53 C52 Fe3 -139.5(4) . . . .
C58 C53 C52 C51 138.9(5) . . . .
C52 C53 C54 C55 -177.4(4) . . . .
C52 C53 C54 C48 1.4(7) . . . .
C52 C53 C58 C57 177.8(5) . . . .
C48 C49 C62 C61 -176.6(4) . . . .
C48 C54 C55 C56 -179.4(5) . . . .
C35 C44 C45 C46 0.9(7) . . . .
C35 C34 C33 C39 -71.4(5) . . . .
C35 C34 C33 N3 50.6(5) . . . .
C51 C50 C49 C62 -173.8(4) . . . .
C51 C50 C49 C48 1.8(6) . . . .
C51 C50 C59 C60 174.0(4) . . . .
C47 C46 C45 C44 0.0(7) . . . .
C47 C34 C33 C39 110.0(4) . . . .
C47 C34 C33 N3 -128.0(4) . . . .
C44 C35 C34 C47 1.8(6) . . . .
C44 C35 C34 C33 -176.8(4) . . . .
C44 C35 C36 Fe3 134.4(4) . . . .
C44 C35 C36 C37 -143.1(4) . . . .
C46 C47 C34 C35 -1.1(7) . . . .
C46 C47 C34 C33 177.5(4) . . . .
C34 C35 C44 C45 -1.7(6) . . . .
C34 C35 C36 Fe3 -45.6(5) . . . .
C34 C35 C36 C37 36.9(6) . . . .
C34 C47 C46 C45 0.1(7) . . . .
C34 C33 N3 Fe2 -165.4(3) . . . .
C34 C33 N3 Fe3 -57.0(4) . . . .
C34 C33 N3 C63 31.9(5) . . . .
C40 C39 C33 C34 -107.3(5) . . . .
C40 C39 C33 N3 129.1(4) . . . .
C43 C38 C39 C40 -0.2(6) . . . .
C43 C38 C39 C33 -176.0(4) . . . .
C43 C38 C37 Fe3 -141.4(3) . . . .
C43 C38 C37 C36 134.4(4) . . . .
C43 C42 C41 C40 0.5(8) . . . .
C38 C43 C42 C41 -2.1(7) . . . .
C38 C39 C33 C34 68.5(5) . . . .
C38 C39 C33 N3 -55.0(5) . . . .
C38 C37 C36 Fe3 111.6(4) . . . .
C38 C37 C36 C35 2.5(6) . . . .
C42 C43 C38 C39 1.9(6) . . . .
C42 C43 C38 C37 -175.6(4) . . . .
C41 C40 C39 C38 -1.4(7) . . . .
C41 C40 C39 C33 174.3(4) . . . .
C39 C40 C41 C42 1.3(7) . . . .
C39 C38 C37 Fe3 41.2(6) . . . .
C39 C38 C37 C36 -43.0(6) . . . .
C39 C33 N3 Fe2 -43.6(5) . . . .
C39 C33 N3 Fe3 64.8(4) . . . .
C39 C33 N3 C63 153.7(3) . . . .
C37 C38 C39 C40 177.2(4) . . . .
C37 C38 C39 C33 1.4(6) . . . .
C36 C35 C44 C45 178.3(4) . . . .
C36 C35 C34 C47 -178.2(4) . . . .
C36 C35 C34 C33 3.2(6) . . . .
C64 C63 N3 Fe2 23.6(4) . . . .
C64 C63 N3 Fe3 -51.8(3) . . . .
C64 C63 N3 C33 -170.2(4) . . . .
C63 C64 N4 Fe2 -23.2(4) . . . .
C63 C64 N4 Fe3 52.3(3) . . . .
C63 C64 N4 C48 171.2(3) . . . .
N4 C64 C63 Fe3 -49.1(3) . . . .
N4 C64 C63 N3 -0.4(5) . . . .
N1 C31 C32 Fe1 -50.0(3) . . . .
N1 C31 C32 N2 -1.0(6) . . . .
C20 C21 C22 C23 -179.8(4) . . . .
C20 C21 C22 C16 2.8(7) . . . .
C19 C18 C27 C28 177.8(4) . . . .
C16 C17 C18 C27 -178.5(4) . . . .
C16 C17 C18 C19 3.4(6) . . . .
C16 C17 C30 C29 179.3(4) . . . .
C69 C69 C70 C71 167.3(17) 2 . . .
C66 C67 C68 C65 -4(2) . . . .
C67 C66 O1 C65 -29(3) . . . .
C67 C68 C65 O1 -15(2) . . . .
C68 C65 O1 C66 28(2) . . . .
O1 C66 C67 C68 17(3) . . . .
